data_2208916
loop_
_publ_author_name
'Qian, Heng-Yu'
'Liu, Cheng'
'Yin, Zhi-Gang'
'Ng, Seik Weng'

_publ_section_title
;
 Benzylideneacetophenone 2,4-dinitrophenylhydrazone
;
_journal_coeditor_code IS2022
_journal_issue 5
_journal_name_full 'Acta Crystallographica Section E'
_journal_page_first o2017
_journal_page_last o2018
_journal_paper_doi 10.1107/S160053680601378X
_journal_volume 62
_journal_year 2006
_chemical_formula_iupac 'C21 H16 N4 O4'
_chemical_formula_moiety 'C21 H16 N4 O4'
_chemical_formula_sum 'C21 H16 N4 O4'
_chemical_formula_weight 388.38
_chemical_name_systematic
;
Benzylideneacetophenone 2,4-dinitrophenylhydrazone
;
_space_group_IT_number 62
_symmetry_cell_setting orthorhombic
_symmetry_space_group_name_Hall '-P 2ac 2n'
_symmetry_space_group_name_H-M 'P n m a'
_atom_sites_solution_hydrogens geom
_atom_sites_solution_primary direct
_atom_sites_solution_secondary difmap
_audit_creation_method SHELXL97
_cell_angle_alpha 90.00
_cell_angle_beta 90.00
_cell_angle_gamma 90.00
_cell_formula_units_Z 4
_cell_length_a 18.5700(10)
_cell_length_b 6.9335(4)
_cell_length_c 14.6389(9)
_cell_measurement_reflns_used 3394
_cell_measurement_temperature 291(2)
_cell_measurement_theta_max 24.9
_cell_measurement_theta_min 2.6
_cell_volume 1884.83(19)
_computing_cell_refinement 'SAINT (Bruker, 2004)'
_computing_data_collection 'SMART (Bruker, 2004)'
_computing_data_reduction SAINT
_computing_molecular_graphics 'SHELXTL (Bruker, 1998)'
_computing_publication_material SHELXL97
_computing_structure_refinement 'SHELXL97 (Sheldrick, 1997)'
_computing_structure_solution 'SHELXS97 (Sheldrick, 1997)'
_diffrn_ambient_temperature 291(2)
_diffrn_measured_fraction_theta_full 0.999
_diffrn_measured_fraction_theta_max 0.999
_diffrn_measurement_device_type 'Bruker APEX area-detector'
_diffrn_measurement_method '\f and \w'
_diffrn_radiation_monochromator graphite
_diffrn_radiation_source 'fine-focus sealed tube'
_diffrn_radiation_type MoK\a
_diffrn_radiation_wavelength 0.71073
_diffrn_reflns_av_R_equivalents 0.025
_diffrn_reflns_av_sigmaI/netI 0.015
_diffrn_reflns_limit_h_max 23
_diffrn_reflns_limit_h_min -24
_diffrn_reflns_limit_k_max 8
_diffrn_reflns_limit_k_min -8
_diffrn_reflns_limit_l_max 19
_diffrn_reflns_limit_l_min -18
_diffrn_reflns_number 16257
_diffrn_reflns_theta_full 27.50
_diffrn_reflns_theta_max 27.5
_diffrn_reflns_theta_min 2.6
_diffrn_standards_decay_% 0
_diffrn_standards_interval_count 0
_diffrn_standards_interval_time 0
_diffrn_standards_number 0
_exptl_absorpt_coefficient_mu 0.098
_exptl_absorpt_correction_type none
_exptl_crystal_colour Brown
_exptl_crystal_density_diffrn 1.369
_exptl_crystal_density_method 'not measured'
_exptl_crystal_description Plate
_exptl_crystal_F_000 808
_exptl_crystal_size_max 0.24
_exptl_crystal_size_mid 0.21
_exptl_crystal_size_min 0.05
_refine_diff_density_max 0.195
_refine_diff_density_min -0.132
_refine_ls_extinction_coef 0.0030(8)
_refine_ls_extinction_expression Fc^*^=kFc[1+0.001xFc^2^\l^3^/sin(2\q)]^-1/4^
_refine_ls_extinction_method 'SHELXL97 (Sheldrick, 1997)'
_refine_ls_goodness_of_fit_ref 1.053
_refine_ls_hydrogen_treatment constr
_refine_ls_matrix_type full
_refine_ls_number_parameters 209
_refine_ls_number_reflns 2328
_refine_ls_number_restraints 19
_refine_ls_restrained_S_all 1.068
_refine_ls_R_factor_all 0.0561
_refine_ls_R_factor_gt 0.0377
_refine_ls_shift/su_max 0.001
_refine_ls_shift/su_mean 0.000
_refine_ls_structure_factor_coef Fsqd
_refine_ls_weighting_details 'calc w = 1/[\s^2^(Fo^2^)+(0.0605P)^2^+0.176P] where P=(Fo^2^+2Fc^2^)/3'
_refine_ls_weighting_scheme calc
_refine_ls_wR_factor_gt 0.1065
_refine_ls_wR_factor_ref 0.1204
_reflns_number_gt 1654
_reflns_number_total 2328
_reflns_threshold_expression I>2\s(I)
_cod_data_source_file is2022.cif
_cod_data_source_block I
_cod_depositor_comments
;
The following automatic conversions were performed:
'_symmetry_cell_setting' value 'Orthorhombic' changed to 'orthorhombic'
according to '/home/saulius/struct/CIF-dictionaries/cif_core.dic'
dictionary named 'cif_core.dic' version 2.4.1 from 2010-06-29.

Automatic conversion script
Id: cif_fix_enum 1527 2010-12-29 10:47:43Z saulius 

The following automatic conversions were performed:

'_symmetry_cell_setting' value 'Orthorhombic' changed to
'orthorhombic' according to
/home/saulius/struct/CIF-dictionaries/cif_core.dic dictionary named
'cif_core.dic' version 2.4.1 from 2010-06-29.

Automatic conversion script
Id: cif_fix_values 1715 2011-07-08 13:25:40Z adriana 
;
_cod_original_cell_volume 1884.8(2)
_cod_database_code 2208916
_cod_database_fobs_code 2208916

loop_
_symmetry_equiv_pos_as_xyz
'x, y, z'
'-x+1/2, -y, z+1/2'
'-x, y+1/2, -z'
'x+1/2, -y+1/2, -z+1/2'
'-x, -y, -z'
'x-1/2, y, -z-1/2'
'x, -y-1/2, z'
'-x-1/2, y-1/2, z-1/2'

loop_
_atom_site_type_symbol
_atom_site_label
_atom_site_fract_x
_atom_site_fract_y
_atom_site_fract_z
_atom_site_U_iso_or_equiv
_atom_site_adp_type
_atom_site_calc_flag
_atom_site_refinement_flags
_atom_site_occupancy
_atom_site_disorder_assembly
_atom_site_disorder_group
O O1 0.32186(10) 0.232(3) 0.30230(11) 0.111(3) Uani d PD 0.50 A -1
O O2 0.20783(10) 0.2903(17) 0.30459(12) 0.089(3) Uani d PD 0.50 A -1
O O3 0.07269(9) 0.243(4) 0.57573(12) 0.0809(13) Uani d SD 0.50 B -1
O O4 0.12552(10) 0.266(4) 0.70627(12) 0.094(3) Uani d PD 0.50 B -1
N N1 0.45912(7) 0.2500 0.50175(10) 0.0474(4) Uani d S 1 C .
N N2 0.39634(7) 0.2500 0.45172(10) 0.0496(4) Uani d S 1 . .
H H2N 0.3987 0.2500 0.3930 0.059 Uiso calc SR 1 . .
N N3 0.26487(10) 0.2579(14) 0.34376(13) 0.0751(8) Uani d PD 0.50 A -1
N N4 0.12686(8) 0.2500 0.62302(12) 0.0652(5) Uani d SD 1 . .
C C1 0.77820(9) 0.2500 0.42811(13) 0.0525(5) Uani d S 1 . .
H H1 0.7673 0.2500 0.3661 0.063 Uiso calc SR 1 . .
C C2 0.84916(10) 0.2500 0.45524(14) 0.0624(5) Uani d S 1 . .
H H2 0.8856 0.2500 0.4117 0.075 Uiso calc SR 1 . .
C C3 0.86613(10) 0.2500 0.54588(15) 0.0700(6) Uani d S 1 . .
H H3 0.9141 0.2500 0.5643 0.084 Uiso calc SR 1 . .
C C4 0.81210(11) 0.2500 0.60975(15) 0.0787(7) Uani d S 1 . .
H H4 0.8237 0.2500 0.6715 0.094 Uiso calc SR 1 . .
C C5 0.74061(10) 0.2500 0.58361(13) 0.0632(6) Uani d S 1 . .
H H5 0.7046 0.2500 0.6278 0.076 Uiso calc SR 1 . .
C C6 0.72238(9) 0.2500 0.49179(12) 0.0447(4) Uani d S 1 . .
C C7 0.64876(9) 0.2500 0.45629(11) 0.0457(4) Uani d S 1 . .
H H7 0.6451 0.2500 0.3929 0.055 Uiso calc SR 1 . .
C C8 0.58606(9) 0.2500 0.50060(12) 0.0467(4) Uani d S 1 C .
H H8 0.5863 0.2500 0.5641 0.056 Uiso calc SR 1 . .
C C9 0.51754(8) 0.2500 0.45335(11) 0.0434(4) Uani d S 1 . .
C C10 0.51734(9) 0.267(2) 0.35093(16) 0.0408(16) Uani d PD 0.50 C -2
C C11 0.5182(6) 0.1019(16) 0.2987(7) 0.063(2) Uani d PD 0.50 C -2
H H11 0.5175 -0.0183 0.3269 0.076 Uiso calc PR 0.50 C -2
C C12 0.5201(6) 0.1143(9) 0.2041(6) 0.071(2) Uani d PD 0.50 C -2
H H12 0.5203 0.0026 0.1689 0.085 Uiso calc PR 0.50 C -2
C C13 0.52174(15) 0.2907(11) 0.1629(2) 0.065(3) Uani d PD 0.50 C -2
H H13 0.5239 0.2990 0.0996 0.079 Uiso calc PR 0.50 C -2
C C14 0.5203(6) 0.4559(11) 0.2145(6) 0.0647(19) Uani d PD 0.50 C -2
H H14 0.5210 0.5759 0.1860 0.078 Uiso calc PR 0.50 C -2
C C15 0.5176(5) 0.4442(15) 0.3086(5) 0.0491(13) Uani d PD 0.50 C -2
H H15 0.5161 0.5563 0.3434 0.059 Uiso calc PR 0.50 C -2
C C16 0.33108(9) 0.2500 0.49276(11) 0.0446(4) Uani d S 1 B .
C C17 0.26585(9) 0.2500 0.44263(12) 0.0502(4) Uani d SD 1 . .
C C18 0.19946(9) 0.2500 0.48534(12) 0.0511(4) Uani d S 1 B .
H H18 0.1573 0.2500 0.4511 0.061 Uiso calc SR 1 . .
C C19 0.19665(9) 0.2500 0.57807(13) 0.0514(4) Uani d S 1 B .
C C20 0.25923(10) 0.2500 0.63042(13) 0.0602(5) Uani d S 1 . .
H H20 0.2563 0.2500 0.6938 0.072 Uiso calc SR 1 B .
C C21 0.32492(9) 0.2500 0.58868(12) 0.0540(5) Uani d S 1 B .
H H21 0.3664 0.2500 0.6242 0.065 Uiso calc SR 1 . .

loop_
_atom_site_aniso_label
_atom_site_aniso_U_11
_atom_site_aniso_U_22
_atom_site_aniso_U_33
_atom_site_aniso_U_12
_atom_site_aniso_U_13
_atom_site_aniso_U_23
O1 0.0505(9) 0.240(8) 0.0431(9) 0.009(5) 0.0031(7) -0.029(5)
O2 0.0513(9) 0.167(9) 0.0493(9) 0.0121(19) -0.0142(7) 0.0011(17)
O3 0.0385(9) 0.131(4) 0.0729(10) -0.016(6) 0.0038(7) 0.003(7)
O4 0.0598(10) 0.164(7) 0.0580(10) 0.014(4) 0.0154(8) -0.020(5)
N1 0.0350(7) 0.0623(9) 0.0449(8) 0.000 -0.0018(6) 0.000
N2 0.0352(7) 0.0735(10) 0.0400(8) 0.000 -0.0008(6) 0.000
N3 0.0440(9) 0.137(2) 0.0448(10) 0.009(7) -0.0049(8) -0.011(6)
N4 0.0432(9) 0.0937(13) 0.0588(11) 0.000 0.0083(8) 0.000
C1 0.0429(9) 0.0696(12) 0.0449(9) 0.000 0.0005(7) 0.000
C2 0.0389(10) 0.0822(14) 0.0662(13) 0.000 0.0060(9) 0.000
C3 0.0404(10) 0.0980(16) 0.0716(14) 0.000 -0.0127(10) 0.000
C4 0.0552(12) 0.131(2) 0.0494(11) 0.000 -0.0149(9) 0.000
C5 0.0454(10) 0.1004(17) 0.0439(10) 0.000 -0.0013(8) 0.000
C6 0.0363(8) 0.0539(10) 0.0441(9) 0.000 -0.0013(7) 0.000
C7 0.0394(9) 0.0568(10) 0.0410(9) 0.000 -0.0025(7) 0.000
C8 0.0397(9) 0.0591(11) 0.0412(9) 0.000 -0.0021(7) 0.000
C9 0.0390(9) 0.0494(9) 0.0419(9) 0.000 0.0019(7) 0.000
C10 0.0299(8) 0.049(5) 0.0436(9) -0.004(2) 0.0000(7) -0.006(3)
C11 0.064(3) 0.055(5) 0.070(4) 0.001(2) 0.002(2) 0.001(2)
C12 0.071(3) 0.084(7) 0.058(3) 0.003(4) -0.005(3) -0.025(4)
C13 0.0402(12) 0.114(10) 0.0422(14) -0.0014(19) -0.0004(10) -0.003(2)
C14 0.054(2) 0.084(5) 0.055(3) 0.000(3) 0.0044(17) 0.018(3)
C15 0.052(2) 0.054(4) 0.042(2) 0.001(2) 0.0015(16) 0.0057(17)
C16 0.0368(8) 0.0527(10) 0.0443(9) 0.000 0.0006(7) 0.000
C17 0.0403(9) 0.0692(12) 0.0410(9) 0.000 -0.0007(7) 0.000
C18 0.0354(8) 0.0670(12) 0.0509(10) 0.000 -0.0041(7) 0.000
C19 0.0372(9) 0.0658(11) 0.0511(10) 0.000 0.0054(7) 0.000
C20 0.0457(10) 0.0942(15) 0.0406(9) 0.000 0.0006(8) 0.000
C21 0.0383(9) 0.0804(13) 0.0432(9) 0.000 -0.0042(7) 0.000

loop_
_atom_type_symbol
_atom_type_description
_atom_type_scat_dispersion_real
_atom_type_scat_dispersion_imag
_atom_type_scat_source
C C 0.0033 0.0016 'International Tables Vol C Tables 4.2.6.8 and 6.1.1.4'
H H 0.0000 0.0000 'International Tables Vol C Tables 4.2.6.8 and 6.1.1.4'
N N 0.0061 0.0033 'International Tables Vol C Tables 4.2.6.8 and 6.1.1.4'
O O 0.0106 0.0060 'International Tables Vol C Tables 4.2.6.8 and 6.1.1.4'

loop_
_geom_angle_atom_site_label_1
_geom_angle_atom_site_label_2
_geom_angle_atom_site_label_3
_geom_angle
_geom_angle_publ_flag
C9 N1 N2 114.70(10) no
C16 N2 N1 121.50(10) no
C16 N2 H2N 119.3 no
N1 N2 H2N 119.3 no
O2 N3 O1 122.6(2) no
O2 N3 C17 119.1(2) no
O1 N3 C17 118.4(2) no
O3 N4 O4 123.4(2) no
O3 N4 C19 118.5(2) no
O4 N4 C19 118.0(2) no
C2 C1 C6 121.3(2) no
C2 C1 H1 119.4 no
C6 C1 H1 119.4 no
C3 C2 C1 120.1(2) no
C3 C2 H2 119.9 no
C1 C2 H2 119.9 no
C2 C3 C4 119.6(2) no
C2 C3 H3 120.2 no
C4 C3 H3 120.2 no
C3 C4 C5 121.0(2) no
C3 C4 H4 119.5 no
C5 C4 H4 119.5 no
C4 C5 C6 120.2(2) no
C4 C5 H5 119.9 no
C6 C5 H5 119.9 no
C5 C6 C1 117.8(2) no
C5 C6 C7 125.0(2) no
C1 C6 C7 117.2(2) no
C8 C7 C6 130.1(2) no
C8 C7 H7 115.0 no
C6 C7 H7 115.0 no
C7 C8 C9 122.4(2) no
C7 C8 H8 118.8 no
C9 C8 H8 118.8 no
N1 C9 C8 118.3(2) no
N1 C9 C10 122.9(2) no
C8 C9 C10 118.60(10) no
C15 C10 C11 119.5(3) no
C15 C10 C9 121.0(10) no
C11 C10 C9 119.0(10) no
C10 C11 C12 120.2(5) no
C10 C11 H11 119.9 no
C12 C11 H11 119.9 no
C13 C12 C11 119.8(5) no
C13 C12 H12 120.1 no
C11 C12 H12 120.1 no
C12 C13 C14 120.4(3) no
C12 C13 H13 119.8 no
C14 C13 H13 119.8 no
C13 C14 C15 120.0(5) no
C13 C14 H14 120.0 no
C15 C14 H14 120.0 no
C10 C15 C14 120.1(5) no
C10 C15 H15 119.9 no
C14 C15 H15 119.9 no
N2 C16 C21 121.0(2) no
N2 C16 C17 122.4(2) no
C21 C16 C17 116.6(2) no
C18 C17 C16 121.9(2) no
C18 C17 N3 116.2(2) no
C16 C17 N3 121.9(2) no
C19 C18 C17 119.1(2) no
C19 C18 H18 120.5 no
C17 C18 H18 120.5 no
C18 C19 C20 121.2(2) no
C18 C19 N4 119.1(2) no
C20 C19 N4 119.7(2) no
C21 C20 C19 120.0(2) no
C21 C20 H20 120.0 no
C19 C20 H20 120.0 no
C20 C21 C16 121.3(2) no
C20 C21 H21 119.4 no
C16 C21 H21 119.4 no

loop_
_geom_bond_atom_site_label_1
_geom_bond_atom_site_label_2
_geom_bond_distance
_geom_bond_publ_flag
O1 N3 1.233(3) no
O2 N3 1.225(3) no
O3 N4 1.222(2) no
O4 N4 1.224(3) no
N1 C9 1.296(2) no
N1 N2 1.377(2) no
N2 C16 1.353(2) no
N2 H2N 0.8600 no
N3 C17 1.449(3) no
N4 C19 1.453(2) no
C1 C2 1.376(3) no
C1 C6 1.394(2) no
C1 H1 0.9300 no
C2 C3 1.364(3) no
C2 H2 0.9300 no
C3 C4 1.371(3) no
C3 H3 0.9300 no
C4 C5 1.382(3) no
C4 H4 0.9300 no
C5 C6 1.386(3) no
C5 H5 0.9300 no
C6 C7 1.463(2) no
C7 C8 1.333(2) no
C7 H7 0.9300 no
C8 C9 1.448(2) no
C8 H8 0.9300 no
C9 C10 1.504(3) no
C10 C15 1.376(8) no
C10 C11 1.377(8) no
C11 C12 1.388(8) no
C11 H11 0.9300 no
C12 C13 1.364(7) no
C12 H12 0.9300 no
C13 C14 1.372(7) no
C13 H13 0.9300 no
C14 C15 1.381(7) no
C14 H14 0.9300 no
C15 H15 0.9300 no
C16 C21 1.409(2) no
C16 C17 1.416(2) no
C17 C18 1.382(2) no
C18 C19 1.359(3) no
C18 H18 0.9300 no
C19 C20 1.392(3) no
C20 C21 1.364(2) no
C20 H20 0.9300 no
C21 H21 0.9300 no

loop_
_geom_hbond_atom_site_label_D
_geom_hbond_atom_site_label_H
_geom_hbond_atom_site_label_A
_geom_hbond_distance_DH
_geom_hbond_distance_HA
_geom_hbond_distance_DA
_geom_hbond_angle_DHA
_geom_hbond_publ_flag
N2 H2N O1 0.86 1.95 2.591(2) 130 no

loop_
_geom_torsion_atom_site_label_1
_geom_torsion_atom_site_label_2
_geom_torsion_atom_site_label_3
_geom_torsion_atom_site_label_4
_geom_torsion
_geom_torsion_publ_flag
C9 N1 N2 C16 180.0 no
C6 C1 C2 C3 0.0 no
C1 C2 C3 C4 0.0 no
C2 C3 C4 C5 0.0 no
C3 C4 C5 C6 0.0 no
C4 C5 C6 C1 0.0 no
C4 C5 C6 C7 180.0 no
C2 C1 C6 C5 0.0 no
C2 C1 C6 C7 180.0 no
C5 C6 C7 C8 0.0 no
C1 C6 C7 C8 180.0 no
C6 C7 C8 C9 180.0 no
N2 N1 C9 C8 180.0 no
N2 N1 C9 C10 5.4(7) no
C7 C8 C9 N1 180.0 no
C7 C8 C9 C10 -5.1(7) no
N1 C9 C10 C15 87.4(6) no
C8 C9 C10 C15 -87.2(6) no
N1 C9 C10 C11 -93.8(6) no
C8 C9 C10 C11 91.6(6) no
C15 C10 C11 C12 0.69(18) no
C9 C10 C11 C12 -178.14(18) no
C10 C11 C12 C13 0.5(2) no
C11 C12 C13 C14 -1.1(4) no
C12 C13 C14 C15 0.5(5) no
C11 C10 C15 C14 -1.3(4) no
C9 C10 C15 C14 177.5(2) no
C13 C14 C15 C10 0.7(5) no
N1 N2 C16 C21 0.0 no
N1 N2 C16 C17 180.0 no
N2 C16 C17 C18 180.0 no
C21 C16 C17 C18 0.0 no
N2 C16 C17 N3 -2.6(5) no
C21 C16 C17 N3 177.4(5) no
O2 N3 C17 C18 9.8(8) no
O1 N3 C17 C18 -170.3(8) no
O2 N3 C17 C16 -167.8(6) no
O1 N3 C17 C16 12.2(6) no
C16 C17 C18 C19 0.0 no
N3 C17 C18 C19 -177.6(4) no
C17 C18 C19 C20 0.0 no
C17 C18 C19 N4 180.0 no
O3 N4 C19 C18 2.4(15) no
O4 N4 C19 C18 -174.2(14) no
O3 N4 C19 C20 -177.6(15) no
O4 N4 C19 C20 5.8(14) no
C18 C19 C20 C21 0.0 no
N4 C19 C20 C21 180.0 no
C19 C20 C21 C16 0.0 no
N2 C16 C21 C20 180.0 no
C17 C16 C21 C20 0.0 no
